data_4078142
loop_
_publ_author_name
'Carmona, Daniel'
'Lahoz, Fernando J.'
'Garc\'ia-Ordu\~na, Pilar'
'Oro, Luis A.'
'Lamata, M. Pilar'
'Viguri, Fernando'

_publ_section_title
;
 Half-Sandwich Complexes of Osmium(II) withl-\a-Amino Carboxylate Ligands
 as Asymmetric Transfer Hydrogenation Catalysts. On the Origin of the
 Enantioselectivity
;
_journal_issue 8
_journal_name_full Organometallics
_journal_page_first 3333
_journal_paper_doi 10.1021/om3001394
_journal_volume 31
_journal_year 2012
_chemical_absolute_configuration rmad
_chemical_formula_moiety 'C15 H22 Cl N O2 Os'
_chemical_formula_sum 'C15 H22 Cl N O2 Os'
_chemical_formula_weight 473.99
_chemical_name_systematic
;
 ?
;
_space_group_IT_number 19
_symmetry_cell_setting orthorhombic
_symmetry_space_group_name_Hall 'P 2ac 2ab'
_symmetry_space_group_name_H-M 'P 21 21 21'
_atom_sites_solution_hydrogens constr
_atom_sites_solution_primary direct
_atom_sites_solution_secondary difmap
_audit_creation_method SHELXL-97
_cell_angle_alpha 90.00
_cell_angle_beta 90.00
_cell_angle_gamma 90.00
_cell_formula_units_Z 4
_cell_length_a 6.5418(6)
_cell_length_b 10.4418(9)
_cell_length_c 23.020(2)
_cell_measurement_reflns_used 1711
_cell_measurement_temperature 173(2)
_cell_measurement_theta_max 20.47
_cell_measurement_theta_min 2.63
_cell_volume 1572.5(2)
_computing_cell_refinement 'SAINT+ v. 6.01 (Bruker AXS, 2000)'
_computing_data_collection 'SMART v. 5.611 (Bruker AXS, 2000)'
_computing_data_reduction 'SAINT+ v. 6.01 (Bruker AXS, 2000)'
_computing_molecular_graphics 'XP program, SHELXTL v6.10, Bruker2000'
_computing_publication_material 'XCIF program, SHELXTLv6.10, BrukerAXS'
_computing_structure_refinement 'SHELXL-97 (Sheldrick, 1997)'
_computing_structure_solution 'SHELXS-97 (Sheldrick, 1990)'
_diffrn_ambient_temperature 173(2)
_diffrn_detector_area_resol_mean 8.26
_diffrn_measured_fraction_theta_full 0.999
_diffrn_measured_fraction_theta_max 0.968
_diffrn_measurement_device_type 'Bruker SMART APEX CCD system'
_diffrn_measurement_method '\w rotations with narrow frames'
_diffrn_radiation_monochromator graphite
_diffrn_radiation_source 'fine-focus sealed tube'
_diffrn_radiation_type MoK\a
_diffrn_radiation_wavelength 0.71073
_diffrn_reflns_av_R_equivalents 0.0745
_diffrn_reflns_av_sigmaI/netI 0.1102
_diffrn_reflns_limit_h_max 8
_diffrn_reflns_limit_h_min -8
_diffrn_reflns_limit_k_max 11
_diffrn_reflns_limit_k_min -13
_diffrn_reflns_limit_l_max 30
_diffrn_reflns_limit_l_min -22
_diffrn_reflns_number 10559
_diffrn_reflns_theta_full 27.50
_diffrn_reflns_theta_max 28.51
_diffrn_reflns_theta_min 1.77
_diffrn_standards_decay_% 'no decay'
_exptl_absorpt_coefficient_mu 8.280
_exptl_absorpt_correction_T_max 0.403
_exptl_absorpt_correction_T_min 0.243
_exptl_absorpt_correction_type multi-scan
_exptl_absorpt_process_details
; 
 SADABS: Area-Detector Absorption Correction. (1996)  Bruker-AXS 
 within SAINT+ package, v. 6.01.   
;
_exptl_crystal_colour orange
_exptl_crystal_density_diffrn 2.002
_exptl_crystal_density_method 'not measured'
_exptl_crystal_description prism
_exptl_crystal_F_000 912
_exptl_crystal_size_max 0.20
_exptl_crystal_size_mid 0.14
_exptl_crystal_size_min 0.11
_refine_diff_density_max 1.588
_refine_diff_density_min -1.079
_refine_diff_density_rms 0.165
_refine_ls_abs_structure_details 'Flack H D (1983), Acta Cryst. A39, 876-881'
_refine_ls_abs_structure_Flack -0.017(15)
_refine_ls_extinction_method none
_refine_ls_goodness_of_fit_ref 0.862
_refine_ls_hydrogen_treatment constr
_refine_ls_matrix_type full
_refine_ls_number_parameters 184
_refine_ls_number_reflns 3758
_refine_ls_number_restraints 6
_refine_ls_restrained_S_all 0.862
_refine_ls_R_factor_all 0.0695
_refine_ls_R_factor_gt 0.0458
_refine_ls_shift/su_max 0.004
_refine_ls_shift/su_mean 0.001
_refine_ls_structure_factor_coef Fsqd
_refine_ls_weighting_details 'calc w=1/[\s^2^(Fo^2^)+(0.0224P)^2^+0.0000P] where P=(Fo^2^+2Fc^2^)/3'
_refine_ls_weighting_scheme calc
_refine_ls_wR_factor_gt 0.0738
_refine_ls_wR_factor_ref 0.0788
_reflns_number_gt 2720
_reflns_number_total 3758
_reflns_threshold_expression >2sigma(I)
_cod_data_source_file om3001394_si_001.cif
_cod_data_source_block compnd_5a
_cod_original_sg_symbol_H-M P212121
_cod_database_code 4078142

loop_
_symmetry_equiv_pos_as_xyz
'x, y, z'
'-x+1/2, -y, z+1/2'
'-x, y+1/2, -z+1/2'
'x+1/2, -y+1/2, -z'

loop_
_atom_site_label
_atom_site_type_symbol
_atom_site_fract_x
_atom_site_fract_y
_atom_site_fract_z
_atom_site_U_iso_or_equiv
_atom_site_adp_type
_atom_site_occupancy
_atom_site_symmetry_multiplicity
_atom_site_calc_flag
_atom_site_refinement_flags
_atom_site_disorder_assembly
_atom_site_disorder_group
Os Os 0.60045(6) 0.36177(4) 0.871805(15) 0.03840(12) Uani 1 1 d . . .
Cl Cl 0.3312(4) 0.5154(3) 0.85818(12) 0.0581(8) Uani 1 1 d . . .
O1 O 0.4277(12) 0.2435(6) 0.8189(3) 0.0551(19) Uani 1 1 d . . .
O2 O 0.3055(11) 0.2074(7) 0.7311(3) 0.061(2) Uani 1 1 d . . .
N N 0.6847(12) 0.4272(8) 0.7877(3) 0.041(2) Uani 1 1 d . B .
H H 0.6729 0.5159 0.7890 0.050 Uiso 1 1 calc R . .
C1 C 0.7107(17) 0.4577(11) 0.9502(4) 0.043(3) Uani 1 1 d . . .
C2 C 0.8729(15) 0.4156(10) 0.9171(4) 0.039(2) Uani 1 1 d . . .
H2 H 0.9746 0.4753 0.9055 0.047 Uiso 1 1 calc R . .
C3 C 0.8928(18) 0.2849(11) 0.8996(4) 0.052(3) Uani 1 1 d . . .
H3 H 1.0109 0.2586 0.8788 0.063 Uiso 1 1 calc R . .
C4 C 0.743(2) 0.1961(11) 0.9125(5) 0.055(3) Uani 1 1 d . . .
C5 C 0.581(2) 0.2397(12) 0.9466(5) 0.066(3) Uani 1 1 d U . .
H5 H 0.4806 0.1794 0.9583 0.079 Uiso 1 1 calc R . .
C6 C 0.5578(16) 0.3671(13) 0.9648(4) 0.056(3) Uani 1 1 d . . .
H6 H 0.4411 0.3922 0.9865 0.067 Uiso 1 1 calc R . .
C7 C 0.6836(18) 0.5984(10) 0.9679(4) 0.052(3) Uani 1 1 d . . .
H7 H 0.5337 0.6165 0.9703 0.063 Uiso 1 1 calc R . .
C8 C 0.774(2) 0.6086(12) 1.0299(5) 0.076(4) Uani 1 1 d . . .
H8A H 0.9231 0.6011 1.0280 0.115 Uiso 1 1 calc R . .
H8B H 0.7188 0.5396 1.0541 0.115 Uiso 1 1 calc R . .
H8C H 0.7372 0.6916 1.0468 0.115 Uiso 1 1 calc R . .
C9 C 0.775(2) 0.6912(10) 0.9279(6) 0.078(4) Uani 1 1 d . . .
H9A H 0.7514 0.7782 0.9424 0.117 Uiso 1 1 calc R . .
H9B H 0.7125 0.6821 0.8894 0.117 Uiso 1 1 calc R . .
H9C H 0.9224 0.6755 0.9250 0.117 Uiso 1 1 calc R . .
C10 C 0.753(2) 0.0658(10) 0.8876(5) 0.087(5) Uani 1 1 d . . .
H10A H 0.8513 0.0645 0.8556 0.130 Uiso 1 1 calc R . .
H10B H 0.6173 0.0415 0.8730 0.130 Uiso 1 1 calc R . .
H10C H 0.7954 0.0051 0.9177 0.130 Uiso 1 1 calc R . .
C11 C 0.4099(19) 0.2677(10) 0.7651(4) 0.051(3) Uani 1 1 d . . .
C12 C 0.5344(14) 0.3841(11) 0.7441(4) 0.044(3) Uani 1 1 d . B .
H12 H 0.4380 0.4562 0.7359 0.053 Uiso 1 1 calc R . .
C13 C 0.8865(16) 0.4013(13) 0.7617(4) 0.069(4) Uani 1 1 d . . .
H13A H 0.9350 0.3148 0.7728 0.083 Uiso 1 1 calc R A 1
H13B H 0.9880 0.4652 0.7751 0.083 Uiso 1 1 calc R A 1
C14A C 0.858(3) 0.410(3) 0.6983(8) 0.048(8) Uiso 0.56(4) 1 d P B 1
C14B C 0.864(4) 0.328(4) 0.7081(11) 0.054(11) Uiso 0.44(4) 1 d P B 2
C15 C 0.6577(17) 0.3558(13) 0.6887(4) 0.068(4) Uani 1 1 d . . .
H15A H 0.6675 0.2623 0.6821 0.081 Uiso 1 1 calc R B 1
H15B H 0.5918 0.3957 0.6545 0.081 Uiso 1 1 calc R B 1

loop_
_atom_site_aniso_label
_atom_site_aniso_U_11
_atom_site_aniso_U_22
_atom_site_aniso_U_33
_atom_site_aniso_U_23
_atom_site_aniso_U_13
_atom_site_aniso_U_12
Os 0.03204(17) 0.0556(2) 0.02754(17) 0.0072(2) -0.0019(2) -0.0105(2)
Cl 0.0287(14) 0.095(2) 0.0506(18) 0.0064(15) 0.0034(11) 0.0044(13)
O1 0.051(5) 0.066(5) 0.049(5) 0.001(4) -0.011(4) -0.008(4)
O2 0.051(5) 0.077(5) 0.056(5) -0.027(4) -0.017(4) 0.007(4)
N 0.030(5) 0.066(6) 0.029(4) 0.005(4) -0.007(4) 0.001(4)
C1 0.034(6) 0.070(8) 0.025(5) 0.007(5) -0.005(5) -0.011(6)
C2 0.026(6) 0.064(6) 0.026(5) 0.003(5) -0.012(4) -0.005(5)
C3 0.044(6) 0.078(8) 0.035(6) 0.009(5) -0.016(6) 0.023(7)
C4 0.073(9) 0.044(7) 0.048(7) 0.011(6) -0.017(6) -0.014(6)
C5 0.093(9) 0.069(8) 0.036(6) 0.030(6) -0.012(7) -0.019(8)
C6 0.050(7) 0.089(9) 0.029(5) 0.012(6) 0.005(5) -0.008(8)
C7 0.051(7) 0.061(8) 0.045(7) -0.010(6) -0.009(5) 0.005(6)
C8 0.093(10) 0.096(11) 0.041(7) -0.015(7) -0.013(7) -0.010(9)
C9 0.106(11) 0.045(7) 0.082(10) 0.007(7) -0.035(9) 0.004(7)
C10 0.127(12) 0.059(8) 0.075(10) 0.006(7) -0.055(9) -0.011(8)
C11 0.048(6) 0.065(7) 0.040(6) -0.017(5) -0.016(6) 0.021(7)
C12 0.038(6) 0.060(7) 0.036(6) 0.008(5) -0.007(4) 0.008(5)
C13 0.028(6) 0.124(11) 0.055(7) -0.001(7) 0.013(6) -0.007(8)
C15 0.073(9) 0.100(9) 0.030(5) 0.003(7) -0.004(5) 0.023(9)

loop_
_atom_type_symbol
_atom_type_description
_atom_type_scat_dispersion_real
_atom_type_scat_dispersion_imag
_atom_type_scat_source
C C 0.0033 0.0016 'International Tables Vol C Tables 4.2.6.8 and 6.1.1.4'
H H 0.0000 0.0000 'International Tables Vol C Tables 4.2.6.8 and 6.1.1.4'
N N 0.0061 0.0033 'International Tables Vol C Tables 4.2.6.8 and 6.1.1.4'
O O 0.0106 0.0060 'International Tables Vol C Tables 4.2.6.8 and 6.1.1.4'
Cl Cl 0.1484 0.1585 'International Tables Vol C Tables 4.2.6.8 and 6.1.1.4'
Os Os -1.2165 7.6030 'International Tables Vol C Tables 4.2.6.8 and 6.1.1.4'

loop_
_geom_angle_atom_site_label_1
_geom_angle_atom_site_label_2
_geom_angle_atom_site_label_3
_geom_angle
O1 Os N 78.3(3)
O1 Os C2 153.9(3)
N Os C2 98.2(3)
O1 Os C5 94.9(4)
N Os C5 159.5(5)
C2 Os C5 79.3(4)
O1 Os C6 121.9(4)
N Os C6 158.1(4)
C2 Os C6 67.5(4)
C5 Os C6 38.0(4)
O1 Os C3 115.7(4)
N Os C3 99.1(4)
C2 Os C3 38.7(3)
C5 Os C3 66.1(5)
C6 Os C3 80.3(4)
O1 Os C4 90.7(4)
N Os C4 122.5(4)
C2 Os C4 69.1(4)
C5 Os C4 37.6(5)
C6 Os C4 69.4(5)
C3 Os C4 37.1(4)
O1 Os C1 159.9(4)
N Os C1 121.3(4)
C2 Os C1 37.2(4)
C5 Os C1 68.2(4)
C6 Os C1 38.1(4)
C3 Os C1 68.6(4)
C4 Os C1 82.4(4)
O1 Os Cl 85.5(2)
N Os Cl 81.8(2)
C2 Os Cl 119.9(3)
C5 Os Cl 117.3(4)
C6 Os Cl 91.0(3)
C3 Os Cl 158.6(3)
C4 Os Cl 154.2(4)
C1 Os Cl 92.5(3)
C11 O1 Os 120.4(7)
C12 N C13 105.3(7)
C12 N Os 110.4(6)
C13 N Os 122.9(6)
C12 N H 105.7
C13 N H 105.7
Os N H 105.7
C2 C1 C6 117.5(11)
C2 C1 C7 122.7(10)
C6 C1 C7 119.6(10)
C2 C1 Os 69.6(6)
C6 C1 Os 69.9(6)
C7 C1 Os 128.3(7)
C1 C2 C3 122.0(10)
C1 C2 Os 73.2(6)
C3 C2 Os 71.8(6)
C1 C2 H2 119.0
C3 C2 H2 119.0
Os C2 H2 128.3
C4 C3 C2 121.1(11)
C4 C3 Os 71.7(7)
C2 C3 Os 69.5(6)
C4 C3 H3 119.5
C2 C3 H3 119.5
Os C3 H3 132.4
C3 C4 C5 116.1(11)
C3 C4 C10 120.2(13)
C5 C4 C10 123.5(12)
C3 C4 Os 71.2(6)
C5 C4 Os 70.0(6)
C10 C4 Os 125.6(8)
C6 C5 C4 124.1(12)
C6 C5 Os 71.5(6)
C4 C5 Os 72.4(6)
C6 C5 H5 117.9
C4 C5 H5 117.9
Os C5 H5 131.4
C5 C6 C1 119.0(11)
C5 C6 Os 70.5(6)
C1 C6 Os 72.0(6)
C5 C6 H6 120.5
C1 C6 H6 120.5
Os C6 H6 129.3
C9 C7 C1 114.8(9)
C9 C7 C8 112.2(10)
C1 C7 C8 105.5(9)
C9 C7 H7 108.0
C1 C7 H7 108.0
C8 C7 H7 108.0
C7 C8 H8A 109.5
C7 C8 H8B 109.5
H8A C8 H8B 109.5
C7 C8 H8C 109.5
H8A C8 H8C 109.5
H8B C8 H8C 109.5
C7 C9 H9A 109.5
C7 C9 H9B 109.5
H9A C9 H9B 109.5
C7 C9 H9C 109.5
H9A C9 H9C 109.5
H9B C9 H9C 109.5
C4 C10 H10A 109.5
C4 C10 H10B 109.5
H10A C10 H10B 109.5
C4 C10 H10C 109.5
H10A C10 H10C 109.5
H10B C10 H10C 109.5
O2 C11 O1 125.3(12)
O2 C11 C12 120.3(10)
O1 C11 C12 114.4(9)
N C12 C15 105.9(8)
N C12 C11 112.3(8)
C15 C12 C11 112.6(10)
N C12 H12 108.6
C15 C12 H12 108.6
C11 C12 H12 108.6
C14B C13 N 110.5(14)
N C13 C14A 106.0(11)
C14B C13 H13A 76.8
N C13 H13A 110.5
C14A C13 H13A 110.5
C14B C13 H13B 133.0
N C13 H13B 110.5
C14A C13 H13B 110.5
H13A C13 H13B 108.7
C15 C14A C13 104.0(15)
C15 C14B C13 104(2)
C14A C15 C12 105.9(11)
C14B C15 C12 105.8(12)
C14A C15 H15A 110.6
C14B C15 H15A 77.9
C12 C15 H15A 110.6
C14A C15 H15B 110.6
C14B C15 H15B 137.1
C12 C15 H15B 110.6
H15A C15 H15B 108.7

loop_
_geom_bond_atom_site_label_1
_geom_bond_atom_site_label_2
_geom_bond_distance
Os O1 2.070(7)
Os N 2.125(8)
Os C2 2.140(9)
Os C5 2.146(10)
Os C6 2.158(9)
Os C3 2.170(10)
Os C4 2.177(11)
Os C1 2.186(10)
Os Cl 2.403(3)
O1 C11 1.270(11)
O2 C11 1.214(12)
N C12 1.475(11)
N C13 1.475(12)
N H 0.9300
C1 C2 1.379(13)
C1 C6 1.417(14)
C1 C7 1.535(14)
C2 C3 1.428(13)
C2 H2 0.9500
C3 C4 1.383(14)
C3 H3 0.9500
C4 C5 1.393(17)
C4 C10 1.478(14)
C5 C6 1.403(15)
C5 H5 0.9500
C6 H6 0.9500
C7 C9 1.466(15)
C7 C8 1.549(13)
C7 H7 1.0000
C8 H8A 0.9800
C8 H8B 0.9800
C8 H8C 0.9800
C9 H9A 0.9800
C9 H9B 0.9800
C9 H9C 0.9800
C10 H10A 0.9800
C10 H10B 0.9800
C10 H10C 0.9800
C11 C12 1.541(15)
C12 C15 1.537(13)
C12 H12 1.0000
C13 C14B 1.46(3)
C13 C14A 1.48(2)
C13 H13A 0.9900
C13 H13B 0.9900
C14A C15 1.44(2)
C14B C15 1.45(3)
C15 H15A 0.9900
C15 H15B 0.9900
